data_4106083
loop_
_publ_author_name
'John E. DeLorbe'
'Salman Y. Jabri'
'Steven M. Mennen'
'Larry E. Overman'
'Fang-Li Zhang'

_publ_section_title
;
 Enantioselective Total Synthesis of (+)-Gliocladine C: Convergent
 Construction of Cyclotryptamine-Fused Polyoxopiperazines and a General
 Approach for Preparing Epidithiodioxopiperazines from Trioxopiperazine
 Precursors
;
_journal_name_full 'Journal of the American Chemical Society'
_journal_page_first 6549
_journal_page_last 6552
_journal_paper_doi 10.1021/ja201789v
_journal_volume 133
_journal_year 2011
_chemical_absolute_configuration syn
_chemical_formula_sum 'C26 H24 N4 O5'
_chemical_formula_weight 472.49
_chemical_name_systematic
; 
 ? 
;
_space_group_IT_number 4
_symmetry_cell_setting monoclinic
_symmetry_space_group_name_Hall 'P 2yb'
_symmetry_space_group_name_H-M 'P 1 21 1'
_atom_sites_solution_hydrogens geom
_atom_sites_solution_primary direct
_atom_sites_solution_secondary difmap
_audit_creation_method SHELXTL
_cell_angle_alpha 90.00
_cell_angle_beta 110.3436(7)
_cell_angle_gamma 90.00
_cell_formula_units_Z 2
_cell_length_a 9.3456(6)
_cell_length_b 10.2047(6)
_cell_length_c 12.7683(8)
_cell_measurement_reflns_used 6192
_cell_measurement_temperature 93(2)
_cell_measurement_theta_max 28.55
_cell_measurement_theta_min 2.32
_cell_volume 1141.75(12)
_computing_cell_refinement 'Bruker SMART APEX2/SAINT'
_computing_data_collection 'Bruker SMART APEX2'
_computing_data_reduction 'Bruker SAINT'
_computing_molecular_graphics 'Bruker SHELXTL'
_computing_publication_material 'Bruker SHELXTL'
_computing_structure_refinement 'SHELXL-97 (Sheldrick, 2008)'
_computing_structure_solution 'SHELXS-97 (Sheldrick, 2008)'
_diffrn_ambient_temperature 93(2)
_diffrn_measured_fraction_theta_full 0.998
_diffrn_measured_fraction_theta_max 0.943
_diffrn_measurement_device_type 'Bruker SMART APEX II CCD'
_diffrn_measurement_method 'phi and omega'
_diffrn_radiation_monochromator graphite
_diffrn_radiation_source 'fine-focus sealed tube'
_diffrn_radiation_type MoK\a
_diffrn_radiation_wavelength 0.71073
_diffrn_reflns_av_R_equivalents 0.0181
_diffrn_reflns_av_sigmaI/netI 0.0242
_diffrn_reflns_limit_h_max 12
_diffrn_reflns_limit_h_min -12
_diffrn_reflns_limit_k_max 13
_diffrn_reflns_limit_k_min -13
_diffrn_reflns_limit_l_max 16
_diffrn_reflns_limit_l_min -17
_diffrn_reflns_number 13761
_diffrn_reflns_theta_full 25.50
_diffrn_reflns_theta_max 28.88
_diffrn_reflns_theta_min 2.32
_exptl_absorpt_coefficient_mu 0.097
_exptl_absorpt_correction_T_max 0.9890
_exptl_absorpt_correction_T_min 0.9755
_exptl_absorpt_correction_type numerical
_exptl_absorpt_process_details 'Bruker SADABS'
_exptl_crystal_colour colourless
_exptl_crystal_density_diffrn 1.374
_exptl_crystal_density_meas ?
_exptl_crystal_description prism
_exptl_crystal_F_000 496
_exptl_crystal_size_max 0.26
_exptl_crystal_size_mid 0.23
_exptl_crystal_size_min 0.11
_refine_diff_density_max 0.599
_refine_diff_density_min -0.426
_refine_diff_density_rms 0.052
_refine_ls_extinction_method none
_refine_ls_goodness_of_fit_ref 1.054
_refine_ls_hydrogen_treatment constr
_refine_ls_matrix_type full
_refine_ls_number_parameters 319
_refine_ls_number_reflns 5480
_refine_ls_number_restraints 1
_refine_ls_restrained_S_all 1.054
_refine_ls_R_factor_all 0.0472
_refine_ls_R_factor_gt 0.0439
_refine_ls_shift/su_max 0.000
_refine_ls_shift/su_mean 0.000
_refine_ls_structure_factor_coef Fsqd
_refine_ls_weighting_details 'calc w=1/[\s^2^(Fo^2^)+(0.0664P)^2^+0.4564P] where P=(Fo^2^+2Fc^2^)/3'
_refine_ls_weighting_scheme calc
_refine_ls_wR_factor_gt 0.1156
_refine_ls_wR_factor_ref 0.1184
_reflns_number_gt 5163
_reflns_number_total 5480
_reflns_threshold_expression >2sigma(I)
_cod_data_source_file ja201789v_si_002.cif
_cod_data_source_block leo236
_cod_depositor_comments
;
The following automatic conversions were performed:

'_exptl_crystal_density_meas' value 'none' was changed to '?' - the
value is perceived as not measured.

Automatic conversion script
Id: cif_fix_values 3008 2015-01-20 13:52:24Z robertas 
;
_cod_database_code 4106083

loop_
_symmetry_equiv_pos_as_xyz
'x, y, z'
'-x, y+1/2, -z'

loop_
_atom_site_label
_atom_site_type_symbol
_atom_site_fract_x
_atom_site_fract_y
_atom_site_fract_z
_atom_site_U_iso_or_equiv
_atom_site_adp_type
_atom_site_occupancy
_atom_site_symmetry_multiplicity
_atom_site_calc_flag
_atom_site_refinement_flags
N5 N 0.33600(17) 1.02660(15) 0.39042(12) 0.0152(3) Uani 1 1 d .
N1' N 0.42110(18) 1.56359(15) 0.32746(13) 0.0180(3) Uani 1 1 d .
H1'A H 0.4441 1.6402 0.3607 0.022 Uiso 1 1 calc R
C1 C 0.2138(2) 1.03700(19) 0.53578(15) 0.0187(4) Uani 1 1 d .
C1A' C 0.4542(2) 1.52447(18) 0.23567(15) 0.0178(3) Uani 1 1 d .
C2' C 0.3463(2) 1.46391(18) 0.35923(16) 0.0181(4) Uani 1 1 d .
H2'A H 0.3110 1.4675 0.4206 0.022 Uiso 1 1 calc R
C3 C 0.3281(2) 0.83244(19) 0.49874(15) 0.0174(3) Uani 1 1 d .
C3' C 0.3298(2) 1.35833(18) 0.28931(14) 0.0161(3) Uani 1 1 d .
C3A' C 0.3976(2) 1.39551(18) 0.20779(15) 0.0169(3) Uani 1 1 d .
C4 C 0.3742(2) 0.90001(18) 0.40914(15) 0.0169(3) Uani 1 1 d .
C4' C 0.4136(2) 1.33356(19) 0.11472(16) 0.0199(4) Uani 1 1 d .
H4'A H 0.3760 1.2472 0.0948 0.024 Uiso 1 1 calc R
N2 N 0.25715(18) 0.90574(16) 0.55772(13) 0.0186(3) Uani 1 1 d .
C5A C 0.3525(2) 1.10343(17) 0.29622(15) 0.0154(3) Uani 1 1 d .
H5AA H 0.4616 1.1256 0.3091 0.018 Uiso 1 1 calc R
C5' C 0.4853(2) 1.4002(2) 0.05200(16) 0.0237(4) Uani 1 1 d .
H5'A H 0.4952 1.3597 -0.0121 0.028 Uiso 1 1 calc R
N6 N 0.28004(18) 1.03947(16) 0.18921(13) 0.0189(3) Uani 1 1 d .
H6A H 0.3232 0.9811 0.1590 0.023 Uiso 1 1 calc R
C6A C 0.1304(2) 1.08579(19) 0.14208(15) 0.0192(4) Uani 1 1 d .
C6' C 0.5435(2) 1.5276(2) 0.08247(17) 0.0263(4) Uani 1 1 d .
H6'A H 0.5940 1.5706 0.0391 0.032 Uiso 1 1 calc R
C7 C 0.0099(2) 1.0323(2) 0.05399(16) 0.0242(4) Uani 1 1 d .
H7A H 0.0217 0.9523 0.0198 0.029 Uiso 1 1 calc R
C7' C 0.5292(2) 1.5913(2) 0.17358(17) 0.0231(4) Uani 1 1 d .
H7'A H 0.5685 1.6772 0.1936 0.028 Uiso 1 1 calc R
C8 C -0.1272(2) 1.0996(2) 0.01802(17) 0.0285(5) Uani 1 1 d .
H8A H -0.2111 1.0639 -0.0408 0.034 Uiso 1 1 calc R
C9 C -0.1452(2) 1.2178(2) 0.06560(17) 0.0266(4) Uani 1 1 d .
H9A H -0.2398 1.2632 0.0379 0.032 Uiso 1 1 calc R
C10B C 0.2540(2) 1.23019(17) 0.29436(15) 0.0157(3) Uani 1 1 d .
C10A C 0.1115(2) 1.20265(18) 0.19280(15) 0.0175(3) Uani 1 1 d .
C10 C -0.0248(2) 1.2700(2) 0.15398(16) 0.0217(4) Uani 1 1 d .
H10A H -0.0364 1.3508 0.1870 0.026 Uiso 1 1 calc R
C11 C 0.2113(2) 1.21448(19) 0.39835(15) 0.0173(3) Uani 1 1 d .
H11 H 0.1612 1.2794 0.4264 0.021 Uiso 1 1 calc R
C12 C 0.2537(2) 1.09747(18) 0.44474(15) 0.0165(3) Uani 1 1 d .
C13 C 0.2105(3) 0.8363(2) 0.64226(17) 0.0261(4) Uani 1 1 d .
H13A H 0.2988 0.7906 0.6945 0.039 Uiso 1 1 calc R
H13B H 0.1306 0.7726 0.6051 0.039 Uiso 1 1 calc R
H13C H 0.1713 0.8998 0.6832 0.039 Uiso 1 1 calc R
O14 O 0.35446(16) 0.71644(14) 0.51590(11) 0.0228(3) Uani 1 1 d .
O15 O 0.44005(15) 0.83872(13) 0.35649(12) 0.0210(3) Uani 1 1 d .
O16 O 0.14583(18) 1.09526(15) 0.58603(12) 0.0270(3) Uani 1 1 d .
C17 C 0.9628(3) 0.6676(3) 0.1961(2) 0.0427(6) Uani 1 1 d .
H17A H 1.0674 0.6339 0.2264 0.064 Uiso 1 1 calc R
H17B H 0.9324 0.6768 0.1149 0.064 Uiso 1 1 calc R
H17C H 0.8937 0.6063 0.2138 0.064 Uiso 1 1 calc R
C18 C 0.9550(3) 0.7990(2) 0.24732(18) 0.0285(4) Uani 1 1 d .
O19 O 1.06181(18) 0.85680(18) 0.31153(14) 0.0364(4) Uani 1 1 d .
O20 O 0.81268(17) 0.84461(17) 0.21245(13) 0.0310(3) Uani 1 1 d .
C21 C 0.7909(3) 0.9703(2) 0.2616(2) 0.0352(5) Uani 1 1 d .
H21A H 0.6926 1.0096 0.2147 0.042 Uiso 1 1 calc R
H21B H 0.8736 1.0315 0.2626 0.042 Uiso 1 1 calc R
C22 C 0.7913(3) 0.9525(2) 0.3782(2) 0.0365(5) Uani 1 1 d .
H22A H 0.7676 1.0361 0.4062 0.055 Uiso 1 1 calc R
H22B H 0.8923 0.9224 0.4266 0.055 Uiso 1 1 calc R
H22C H 0.7144 0.8872 0.3782 0.055 Uiso 1 1 calc R

loop_
_atom_site_aniso_label
_atom_site_aniso_U_11
_atom_site_aniso_U_22
_atom_site_aniso_U_33
_atom_site_aniso_U_23
_atom_site_aniso_U_13
_atom_site_aniso_U_12
N5 0.0166(7) 0.0126(7) 0.0160(7) 0.0000(6) 0.0050(6) -0.0015(6)
N1' 0.0196(8) 0.0099(7) 0.0207(7) -0.0005(6) 0.0020(6) 0.0005(6)
C1 0.0187(8) 0.0194(9) 0.0166(8) -0.0010(7) 0.0046(7) -0.0030(7)
C1A' 0.0150(8) 0.0134(8) 0.0195(8) 0.0008(7) -0.0007(6) 0.0005(7)
C2' 0.0178(9) 0.0131(8) 0.0213(9) 0.0005(7) 0.0040(7) 0.0009(6)
C3 0.0161(8) 0.0159(9) 0.0175(8) -0.0017(7) 0.0026(6) -0.0037(7)
C3' 0.0159(8) 0.0135(8) 0.0165(8) -0.0012(6) 0.0026(6) 0.0008(6)
C3A' 0.0154(8) 0.0134(8) 0.0185(8) 0.0020(7) 0.0018(7) 0.0006(6)
C4 0.0169(8) 0.0125(8) 0.0197(8) 0.0001(7) 0.0044(7) -0.0019(7)
C4' 0.0187(8) 0.0174(9) 0.0218(8) 0.0003(7) 0.0048(7) -0.0008(7)
N2 0.0210(8) 0.0168(7) 0.0178(7) 0.0015(6) 0.0065(6) -0.0040(6)
C5A 0.0180(8) 0.0109(8) 0.0186(8) -0.0002(6) 0.0079(7) -0.0001(6)
C5' 0.0239(9) 0.0281(10) 0.0198(9) 0.0010(8) 0.0086(7) 0.0004(8)
N6 0.0242(8) 0.0152(7) 0.0190(7) -0.0042(6) 0.0095(6) 0.0003(6)
C6A 0.0249(9) 0.0175(9) 0.0158(8) -0.0003(7) 0.0079(7) -0.0035(7)
C6' 0.0236(9) 0.0295(11) 0.0253(9) 0.0082(9) 0.0078(8) -0.0037(8)
C7 0.0313(10) 0.0223(10) 0.0185(9) -0.0052(8) 0.0082(8) -0.0080(8)
C7' 0.0215(9) 0.0172(9) 0.0257(9) 0.0050(8) 0.0019(7) -0.0041(7)
C8 0.0252(10) 0.0362(12) 0.0191(9) 0.0002(8) 0.0015(8) -0.0123(9)
C9 0.0190(9) 0.0346(12) 0.0242(10) 0.0054(9) 0.0048(8) -0.0008(8)
C10B 0.0175(8) 0.0109(8) 0.0184(8) -0.0014(6) 0.0060(6) 0.0012(6)
C10A 0.0191(8) 0.0173(8) 0.0161(8) 0.0002(7) 0.0062(7) -0.0039(7)
C10 0.0212(9) 0.0204(9) 0.0229(9) 0.0030(7) 0.0069(7) -0.0013(7)
C11 0.0169(8) 0.0161(8) 0.0181(8) -0.0038(7) 0.0051(6) -0.0004(7)
C12 0.0174(8) 0.0148(8) 0.0169(8) -0.0033(7) 0.0052(6) -0.0030(7)
C13 0.0332(10) 0.0239(10) 0.0255(10) 0.0040(8) 0.0157(8) -0.0050(9)
O14 0.0263(7) 0.0151(6) 0.0249(7) 0.0021(6) 0.0064(6) -0.0017(5)
O15 0.0238(7) 0.0132(6) 0.0279(7) -0.0002(5) 0.0117(5) 0.0003(5)
O16 0.0339(8) 0.0265(8) 0.0254(7) 0.0002(6) 0.0163(6) 0.0027(6)
C17 0.0427(14) 0.0476(15) 0.0456(14) -0.0200(12) 0.0253(12) -0.0121(12)
C18 0.0279(11) 0.0305(11) 0.0287(10) -0.0010(9) 0.0121(9) -0.0044(9)
O19 0.0272(8) 0.0392(9) 0.0364(8) -0.0008(7) 0.0031(7) -0.0100(7)
O20 0.0251(7) 0.0312(8) 0.0311(8) 0.0022(7) 0.0027(6) -0.0039(7)
C21 0.0388(13) 0.0265(11) 0.0378(12) 0.0032(9) 0.0103(10) 0.0039(10)
C22 0.0395(13) 0.0282(12) 0.0477(15) -0.0037(10) 0.0224(11) 0.0016(10)

loop_
_atom_type_symbol
_atom_type_description
_atom_type_scat_dispersion_real
_atom_type_scat_dispersion_imag
_atom_type_scat_source
C C 0.0033 0.0016 'International Tables Vol C Tables 4.2.6.8 and 6.1.1.4'
H H 0.0000 0.0000 'International Tables Vol C Tables 4.2.6.8 and 6.1.1.4'
N N 0.0061 0.0033 'International Tables Vol C Tables 4.2.6.8 and 6.1.1.4'
O O 0.0106 0.0060 'International Tables Vol C Tables 4.2.6.8 and 6.1.1.4'

loop_
_geom_angle_atom_site_label_1
_geom_angle_atom_site_label_2
_geom_angle_atom_site_label_3
_geom_angle
C4 N5 C12 124.56(16)
C4 N5 C5A 123.79(16)
C12 N5 C5A 110.91(14)
C1A' N1' C2' 109.03(15)
O16 C1 N2 122.37(18)
O16 C1 C12 122.56(18)
N2 C1 C12 115.06(16)
N1' C1A' C7' 130.25(18)
N1' C1A' C3A' 108.06(17)
C7' C1A' C3A' 121.69(19)
N1' C2' C3' 110.02(17)
O14 C3 N2 122.35(18)
O14 C3 C4 119.02(17)
N2 C3 C4 118.64(16)
C2' C3' C3A' 106.52(16)
C2' C3' C10B 127.15(17)
C3A' C3' C10B 126.32(16)
C4' C3A' C1A' 119.49(18)
C4' C3A' C3' 134.14(17)
C1A' C3A' C3' 106.36(17)
O15 C4 N5 123.15(17)
O15 C4 C3 120.51(16)
N5 C4 C3 116.33(16)
C5' C4' C3A' 118.97(18)
C3 N2 C1 124.68(16)
C3 N2 C13 117.20(17)
C1 N2 C13 117.83(17)
N6 C5A N5 112.22(14)
N6 C5A C10B 105.93(14)
N5 C5A C10B 102.66(14)
C4' C5' C6' 120.7(2)
C6A N6 C5A 108.82(15)
C7 C6A C10A 120.66(19)
C7 C6A N6 128.34(18)
C10A C6A N6 110.97(16)
C7' C6' C5' 121.72(19)
C8 C7 C6A 117.90(19)
C6' C7' C1A' 117.45(18)
C7 C8 C9 121.72(18)
C8 C9 C10 120.0(2)
C3' C10B C11 113.62(15)
C3' C10B C10A 114.18(15)
C11 C10B C10A 107.82(14)
C3' C10B C5A 115.58(14)
C11 C10B C5A 103.19(14)
C10A C10B C5A 101.15(14)
C10 C10A C6A 120.58(18)
C10 C10A C10B 129.59(17)
C6A C10A C10B 109.69(16)
C10A C10 C9 119.1(2)
C12 C11 C10B 110.82(15)
C11 C12 N5 111.85(16)
C11 C12 C1 127.52(17)
N5 C12 C1 120.45(16)
O19 C18 O20 123.5(2)
O19 C18 C17 125.4(2)
O20 C18 C17 111.1(2)
C18 O20 C21 115.58(18)
O20 C21 C22 111.4(2)

loop_
_geom_bond_atom_site_label_1
_geom_bond_atom_site_label_2
_geom_bond_distance
N5 C4 1.339(2)
N5 C12 1.402(2)
N5 C5A 1.488(2)
N1' C1A' 1.371(3)
N1' C2' 1.373(2)
C1 O16 1.205(2)
C1 N2 1.399(2)
C1 C12 1.474(2)
C1A' C7' 1.404(3)
C1A' C3A' 1.417(3)
C2' C3' 1.373(3)
C3 O14 1.213(2)
C3 N2 1.383(2)
C3 C4 1.521(3)
C3' C3A' 1.445(3)
C3' C10B 1.500(2)
C3A' C4' 1.399(3)
C4 O15 1.228(2)
C4' C5' 1.388(3)
N2 C13 1.478(2)
C5A N6 1.452(2)
C5A C10B 1.583(2)
C5' C6' 1.411(3)
N6 C6A 1.398(3)
C6A C7 1.396(3)
C6A C10A 1.397(3)
C6' C7' 1.380(3)
C7 C8 1.384(3)
C8 C9 1.387(3)
C9 C10 1.393(3)
C10B C11 1.522(2)
C10B C10A 1.528(2)
C10A C10 1.379(3)
C11 C12 1.330(3)
C17 C18 1.505(3)
C18 O19 1.203(3)
C18 O20 1.331(3)
O20 C21 1.473(3)
C21 C22 1.499(4)

loop_
_geom_torsion_atom_site_label_1
_geom_torsion_atom_site_label_2
_geom_torsion_atom_site_label_3
_geom_torsion_atom_site_label_4
_geom_torsion
C2' N1' C1A' C7' -179.87(18)
C2' N1' C1A' C3A' 0.3(2)
C1A' N1' C2' C3' 0.2(2)
N1' C2' C3' C3A' -0.7(2)
N1' C2' C3' C10B -179.57(16)
N1' C1A' C3A' C4' 178.49(16)
C7' C1A' C3A' C4' -1.4(3)
N1' C1A' C3A' C3' -0.68(19)
C7' C1A' C3A' C3' 179.47(16)
C2' C3' C3A' C4' -178.2(2)
C10B C3' C3A' C4' 0.8(3)
C2' C3' C3A' C1A' 0.81(19)
C10B C3' C3A' C1A' 179.74(16)
C12 N5 C4 O15 176.38(17)
C5A N5 C4 O15 7.1(3)
C12 N5 C4 C3 -2.1(2)
C5A N5 C4 C3 -171.34(15)
O14 C3 C4 O15 -1.5(3)
N2 C3 C4 O15 178.61(16)
O14 C3 C4 N5 177.06(17)
N2 C3 C4 N5 -2.9(2)
C1A' C3A' C4' C5' 0.2(3)
C3' C3A' C4' C5' 179.09(19)
O14 C3 N2 C1 -174.97(17)
C4 C3 N2 C1 5.0(3)
O14 C3 N2 C13 -1.3(3)
C4 C3 N2 C13 178.58(15)
O16 C1 N2 C3 176.46(18)
C12 C1 N2 C3 -2.0(3)
O16 C1 N2 C13 2.9(3)
C12 C1 N2 C13 -175.57(16)
C4 N5 C5A N6 52.6(2)
C12 N5 C5A N6 -117.96(16)
C4 N5 C5A C10B 165.87(15)
C12 N5 C5A C10B -4.66(18)
C3A' C4' C5' C6' 1.1(3)
N5 C5A N6 C6A 92.27(18)
C10B C5A N6 C6A -19.00(19)
C5A N6 C6A C7 -164.43(19)
C5A N6 C6A C10A 17.6(2)
C4' C5' C6' C7' -1.3(3)
C10A C6A C7 C8 0.9(3)
N6 C6A C7 C8 -176.91(19)
C5' C6' C7' C1A' 0.1(3)
N1' C1A' C7' C6' -178.62(18)
C3A' C1A' C7' C6' 1.2(3)
C6A C7 C8 C9 1.2(3)
C7 C8 C9 C10 -1.7(3)
C2' C3' C10B C11 -8.4(3)
C3A' C3' C10B C11 172.86(16)
C2' C3' C10B C10A 115.8(2)
C3A' C3' C10B C10A -62.9(2)
C2' C3' C10B C5A -127.47(19)
C3A' C3' C10B C5A 53.8(2)
N6 C5A C10B C3' -110.65(17)
N5 C5A C10B C3' 131.49(15)
N6 C5A C10B C11 124.71(15)
N5 C5A C10B C11 6.86(17)
N6 C5A C10B C10A 13.21(17)
N5 C5A C10B C10A -104.64(15)
C7 C6A C10A C10 -2.5(3)
N6 C6A C10A C10 175.61(17)
C7 C6A C10A C10B 173.53(17)
N6 C6A C10A C10B -8.3(2)
C3' C10B C10A C10 -63.0(3)
C11 C10B C10A C10 64.3(2)
C5A C10B C10A C10 172.23(19)
C3' C10B C10A C6A 121.46(17)
C11 C10B C10A C6A -111.27(17)
C5A C10B C10A C6A -3.35(19)
C6A C10A C10 C9 2.0(3)
C10B C10A C10 C9 -173.15(18)
C8 C9 C10 C10A 0.1(3)
C3' C10B C11 C12 -133.31(16)
C10A C10B C11 C12 99.10(17)
C5A C10B C11 C12 -7.40(19)
C10B C11 C12 N5 4.8(2)
C10B C11 C12 C1 -170.26(17)
C4 N5 C12 C11 -170.30(16)
C5A N5 C12 C11 0.1(2)
C4 N5 C12 C1 5.2(3)
C5A N5 C12 C1 175.63(15)
O16 C1 C12 C11 -6.8(3)
N2 C1 C12 C11 171.67(17)
O16 C1 C12 N5 178.52(17)
N2 C1 C12 N5 -3.1(2)
O19 C18 O20 C21 -2.6(3)
C17 C18 O20 C21 177.29(19)
C18 O20 C21 C22 -77.0(3)
